data_4110587
loop_
_publ_author_name
'Anupam Singh'
'Paul R. Sharp'

_publ_contact_author
;
   Paul R. Sharp
   Department of Chemistry
   University of Missouri
   Columbia, MO  65211
;
_publ_contact_author_email SharpP@missouri.edu
_publ_contact_author_fax 573-882-2754
_publ_contact_author_phone 573-882-7715
_publ_section_title
;
 Pt and Pd 1,4-Shifts at the Edge of Dibenz[a,c]anthracene
;
_journal_name_full 'Journal of the American Chemical Society'
_journal_page_first 5998
_journal_page_last 5999
_journal_paper_doi 10.1021/ja060159x
_journal_volume 128
_journal_year 2006
_chemical_formula_moiety 'C34 H43 Br P2 Pt'
_chemical_formula_sum 'C34 H43 Br P2 Pt'
_chemical_formula_weight 788.62
_chemical_name_systematic
; 
 ? 
;
_space_group_IT_number 14
_symmetry_cell_setting monoclinic
_symmetry_space_group_name_Hall '-P 2ybc'
_symmetry_space_group_name_H-M 'P 1 21/c 1'
_atom_sites_solution_hydrogens geom
_atom_sites_solution_primary direct
_atom_sites_solution_secondary difmap
_audit_creation_method SHELXL-97
_cell_angle_alpha 90.00
_cell_angle_beta 91.9550(10)
_cell_angle_gamma 90.00
_cell_formula_units_Z 4
_cell_length_a 11.2515(5)
_cell_length_b 13.8933(7)
_cell_length_c 20.4873(10)
_cell_measurement_reflns_used 9159
_cell_measurement_temperature 173(2)
_cell_measurement_theta_max 27.09
_cell_measurement_theta_min 2.33
_cell_volume 3200.7(3)
_computing_cell_refinement 'SMART (Bruker, 1998)'
_computing_data_collection 'SMART (Bruker, 1998)'
_computing_data_reduction 'SAINT (Bruker, 1998)'
_computing_molecular_graphics
;
   L. J. Barbour, X-Seed - Graphical Interface to
   SHELX-97 and POV-Ray, 1999
   ORTEP (Johnson, 1976), ORTEP 3 for Windows (L. J. Farrugia, 1997)
;
_computing_publication_material 'CIFTAB (Sheldrick, 1997)'
_computing_structure_refinement
;
   SHELXL-97 (Sheldrick, 1997), L. J. Barbour, X-Seed - Graphical Interface to
   SHELX-97 and POV-Ray, 1999
;
_computing_structure_solution 'SHELXS-97 (Sheldrick, 1990)'
_diffrn_ambient_temperature 173(2)
_diffrn_measured_fraction_theta_full 0.998
_diffrn_measured_fraction_theta_max 0.998
_diffrn_measurement_device_type 'Bruker P4'
_diffrn_measurement_method '\w scans'
_diffrn_radiation_monochromator graphite
_diffrn_radiation_source 'fine-focus sealed tube'
_diffrn_radiation_type MoK\a
_diffrn_radiation_wavelength 0.71073
_diffrn_reflns_av_R_equivalents 0.0475
_diffrn_reflns_av_sigmaI/netI 0.0530
_diffrn_reflns_limit_h_max 13
_diffrn_reflns_limit_h_min -14
_diffrn_reflns_limit_k_max 17
_diffrn_reflns_limit_k_min -17
_diffrn_reflns_limit_l_max 26
_diffrn_reflns_limit_l_min -26
_diffrn_reflns_number 22357
_diffrn_reflns_theta_full 27.12
_diffrn_reflns_theta_max 27.12
_diffrn_reflns_theta_min 1.77
_exptl_absorpt_coefficient_mu 5.753
_exptl_absorpt_correction_T_max 0.9447
_exptl_absorpt_correction_T_min 0.2068
_exptl_absorpt_correction_type multi-scan
_exptl_absorpt_process_details
;
  Data were corrected for decay and absorption using the program SADABS
  (Sheldrick, G. M. (2003). SADABS. Version 2.10. University of
  Goettingen, Germany).
;
_exptl_crystal_colour COLORLESS
_exptl_crystal_density_diffrn 1.637
_exptl_crystal_description PLATE
_exptl_crystal_F_000 1560
_exptl_crystal_size_max 0.40
_exptl_crystal_size_mid 0.35
_exptl_crystal_size_min 0.01
_refine_diff_density_max 2.344
_refine_diff_density_min -0.801
_refine_diff_density_rms 0.133
_refine_ls_extinction_method none
_refine_ls_goodness_of_fit_ref 1.034
_refine_ls_hydrogen_treatment riding
_refine_ls_matrix_type full
_refine_ls_number_parameters 343
_refine_ls_number_reflns 7070
_refine_ls_number_restraints 0
_refine_ls_restrained_S_all 1.034
_refine_ls_R_factor_all 0.0559
_refine_ls_R_factor_gt 0.0370
_refine_ls_shift/su_max 0.002
_refine_ls_shift/su_mean 0.000
_refine_ls_structure_factor_coef Fsqd
_refine_ls_weighting_details 'calc w=1/[\s^2^(Fo^2^)+(0.0387P)^2^+3.7721P] where P=(Fo^2^+2Fc^2^)/3'
_refine_ls_weighting_scheme calc
_refine_ls_wR_factor_gt 0.0828
_refine_ls_wR_factor_ref 0.0899
_reflns_number_gt 5527
_reflns_number_total 7070
_reflns_threshold_expression >2sigma(I)
_cod_data_source_file ja060159xsi20060113_043111_3.cif
_cod_data_source_block trans-Bromo(2a)
_cod_original_sg_symbol_H-M 'P 1 21/c 1 '
_cod_database_code 4110587

loop_
_symmetry_equiv_pos_as_xyz
'x, y, z'
'-x, y+1/2, -z+1/2'
'-x, -y, -z'
'x, -y-1/2, z-1/2'

loop_
_atom_site_label
_atom_site_type_symbol
_atom_site_fract_x
_atom_site_fract_y
_atom_site_fract_z
_atom_site_U_iso_or_equiv
_atom_site_adp_type
_atom_site_occupancy
_atom_site_symmetry_multiplicity
_atom_site_calc_flag
_atom_site_refinement_flags
Pt1 Pt 0.268272(17) 0.618338(13) 0.184330(9) 0.02886(7) Uani 1 1 d .
Br1 Br 0.48638(5) 0.57402(5) 0.18360(3) 0.04899(16) Uani 1 1 d .
P1 P 0.22860(15) 0.50030(11) 0.10750(7) 0.0411(4) Uani 1 1 d .
P2 P 0.30579(13) 0.73062(11) 0.26605(7) 0.0385(3) Uani 1 1 d .
C1 C -0.2998(6) 0.7471(6) 0.0877(3) 0.066(2) Uani 1 1 d .
H1 H -0.3375 0.7114 0.1207 0.079 Uiso 1 1 calc R
C2 C -0.3675(6) 0.7875(6) 0.0372(4) 0.076(2) Uani 1 1 d .
H2 H -0.4514 0.7795 0.0358 0.091 Uiso 1 1 calc R
C3 C -0.3140(7) 0.8393(5) -0.0111(3) 0.0621(19) Uani 1 1 d .
H3 H -0.3610 0.8687 -0.0450 0.075 Uiso 1 1 calc R
C4 C -0.1946(6) 0.8480(4) -0.0100(3) 0.0458(14) Uani 1 1 d .
H4 H -0.1584 0.8819 -0.0444 0.055 Uiso 1 1 calc R
C5 C 0.0626(6) 0.8796(4) -0.0031(2) 0.0384(13) Uani 1 1 d .
H5 H 0.0139 0.9127 -0.0345 0.046 Uiso 1 1 calc R
C6 C 0.1825(6) 0.8923(4) -0.0033(2) 0.0399(13) Uani 1 1 d .
H6 H 0.2169 0.9342 -0.0340 0.048 Uiso 1 1 calc R
C7 C 0.2541(5) 0.8426(4) 0.0423(3) 0.0443(14) Uani 1 1 d .
H7 H 0.3381 0.8496 0.0424 0.053 Uiso 1 1 calc R
C8 C 0.2026(5) 0.7840(4) 0.0867(3) 0.0386(13) Uani 1 1 d .
H8 H 0.2530 0.7516 0.1176 0.046 Uiso 1 1 calc R
C9 C 0.0903(4) 0.6502(3) 0.1851(2) 0.0268(10) Uani 1 1 d .
C10 C 0.0853(5) 0.5397(4) 0.2819(2) 0.0357(12) Uani 1 1 d .
H10 H 0.1679 0.5275 0.2786 0.043 Uiso 1 1 calc R
C11 C 0.0256(5) 0.4961(4) 0.3307(2) 0.0418(14) Uani 1 1 d .
H11 H 0.0670 0.4543 0.3602 0.050 Uiso 1 1 calc R
C12 C -0.0966(5) 0.5126(4) 0.3376(2) 0.0395(13) Uani 1 1 d .
H12 H -0.1375 0.4830 0.3721 0.047 Uiso 1 1 calc R
C13 C -0.1558(5) 0.5716(4) 0.2942(2) 0.0394(13) Uani 1 1 d .
H13 H -0.2384 0.5829 0.2986 0.047 Uiso 1 1 calc R
C14 C -0.1586(5) 0.6701(4) 0.1949(2) 0.0361(12) Uani 1 1 d .
H14 H -0.2421 0.6777 0.1981 0.043 Uiso 1 1 calc R
C15 C -0.1018(4) 0.7126(4) 0.1431(2) 0.0313(11) Uani 1 1 d .
C16 C -0.1749(5) 0.7585(4) 0.0905(2) 0.0361(12) Uani 1 1 d .
C17 C -0.1217(5) 0.8086(4) 0.0406(2) 0.0327(12) Uani 1 1 d .
C18 C 0.0083(5) 0.8188(3) 0.0423(2) 0.0294(11) Uani 1 1 d .
C19 C 0.0795(5) 0.7688(3) 0.0894(2) 0.0284(11) Uani 1 1 d .
C20 C 0.0255(4) 0.7084(3) 0.1399(2) 0.0233(10) Uani 1 1 d .
C21 C 0.0284(5) 0.6028(3) 0.2357(2) 0.0301(11) Uani 1 1 d .
C22 C -0.0956(5) 0.6161(4) 0.2426(2) 0.0322(11) Uani 1 1 d .
C23 C 0.0718(6) 0.4674(5) 0.0969(4) 0.078(3) Uani 1 1 d .
H23A H 0.0386 0.4606 0.1408 0.093 Uiso 1 1 calc R
H23B H 0.0297 0.5217 0.0749 0.093 Uiso 1 1 calc R
C24 C 0.0426(7) 0.3758(5) 0.0584(4) 0.085(3) Uani 1 1 d .
H24A H -0.0436 0.3653 0.0571 0.128 Uiso 1 1 calc R
H24B H 0.0825 0.3209 0.0796 0.128 Uiso 1 1 calc R
H24C H 0.0702 0.3825 0.0138 0.128 Uiso 1 1 calc R
C25 C 0.2987(6) 0.3853(4) 0.1241(4) 0.0610(19) Uani 1 1 d .
H25A H 0.2800 0.3411 0.0873 0.073 Uiso 1 1 calc R
H25B H 0.3860 0.3943 0.1269 0.073 Uiso 1 1 calc R
C26 C 0.2590(8) 0.3401(6) 0.1865(4) 0.092(3) Uani 1 1 d .
H26A H 0.3003 0.2786 0.1934 0.138 Uiso 1 1 calc R
H26B H 0.1730 0.3289 0.1835 0.138 Uiso 1 1 calc R
H26C H 0.2780 0.3832 0.2233 0.138 Uiso 1 1 calc R
C27 C 0.2699(12) 0.5339(7) 0.0251(4) 0.119(4) Uani 1 1 d .
H27A H 0.2542 0.4762 -0.0021 0.143 Uiso 1 1 calc R
H27B H 0.2106 0.5826 0.0104 0.143 Uiso 1 1 calc R
C28 C 0.3656(12) 0.5646(16) 0.0084(6) 0.228(10) Uani 1 1 d .
H28A H 0.3622 0.5771 -0.0387 0.342 Uiso 1 1 calc R
H28B H 0.4277 0.5169 0.0186 0.342 Uiso 1 1 calc R
H28C H 0.3840 0.6245 0.0319 0.342 Uiso 1 1 calc R
C29 C 0.3200(6) 0.6774(5) 0.3496(3) 0.0552(17) Uani 1 1 d .
H29A H 0.3445 0.7288 0.3806 0.066 Uiso 1 1 calc R
H29B H 0.2408 0.6542 0.3621 0.066 Uiso 1 1 calc R
C30 C 0.4059(7) 0.5966(6) 0.3566(3) 0.071(2) Uani 1 1 d .
H30A H 0.4067 0.5725 0.4015 0.106 Uiso 1 1 calc R
H30B H 0.4856 0.6192 0.3463 0.106 Uiso 1 1 calc R
H30C H 0.3822 0.5446 0.3265 0.106 Uiso 1 1 calc R
C31 C 0.1906(6) 0.8203(4) 0.2763(3) 0.0513(16) Uani 1 1 d .
H31A H 0.1743 0.8522 0.2338 0.062 Uiso 1 1 calc R
H31B H 0.1168 0.7869 0.2885 0.062 Uiso 1 1 calc R
C32 C 0.2193(7) 0.8979(5) 0.3276(3) 0.066(2) Uani 1 1 d .
H32A H 0.1521 0.9426 0.3298 0.100 Uiso 1 1 calc R
H32B H 0.2905 0.9332 0.3154 0.100 Uiso 1 1 calc R
H32C H 0.2335 0.8675 0.3703 0.100 Uiso 1 1 calc R
C33 C 0.4424(6) 0.7964(5) 0.2593(3) 0.0611(18) Uani 1 1 d .
H33A H 0.4503 0.8424 0.2961 0.073 Uiso 1 1 calc R
H33B H 0.5099 0.7508 0.2631 0.073 Uiso 1 1 calc R
C34 C 0.4504(7) 0.8519(5) 0.1952(4) 0.075(2) Uani 1 1 d .
H34A H 0.5266 0.8859 0.1945 0.113 Uiso 1 1 calc R
H34B H 0.3852 0.8986 0.1916 0.113 Uiso 1 1 calc R
H34C H 0.4444 0.8068 0.1585 0.113 Uiso 1 1 calc R

loop_
_atom_site_aniso_label
_atom_site_aniso_U_11
_atom_site_aniso_U_22
_atom_site_aniso_U_33
_atom_site_aniso_U_23
_atom_site_aniso_U_13
_atom_site_aniso_U_12
Pt1 0.03010(12) 0.02745(11) 0.02895(10) 0.00397(8) 0.00000(7) 0.00281(9)
Br1 0.0350(3) 0.0504(4) 0.0617(4) 0.0058(3) 0.0035(3) 0.0061(3)
P1 0.0531(10) 0.0344(8) 0.0356(7) -0.0044(6) -0.0004(7) 0.0107(7)
P2 0.0402(8) 0.0360(8) 0.0391(7) -0.0025(6) -0.0033(6) -0.0012(7)
C1 0.038(4) 0.099(6) 0.061(4) 0.021(4) -0.002(3) 0.008(4)
C2 0.041(4) 0.110(7) 0.074(5) 0.028(5) -0.012(4) 0.007(4)
C3 0.062(5) 0.067(5) 0.056(4) 0.008(3) -0.025(3) 0.011(4)
C4 0.053(4) 0.042(3) 0.041(3) 0.006(3) -0.011(3) 0.003(3)
C5 0.059(4) 0.029(3) 0.028(2) 0.002(2) 0.003(2) 0.006(3)
C6 0.060(4) 0.030(3) 0.030(2) 0.008(2) 0.011(3) 0.003(3)
C7 0.039(3) 0.040(3) 0.055(3) 0.015(3) 0.018(3) 0.004(3)
C8 0.037(3) 0.036(3) 0.043(3) 0.013(2) 0.007(2) 0.008(3)
C9 0.032(3) 0.022(2) 0.026(2) -0.0025(18) 0.006(2) 0.000(2)
C10 0.043(3) 0.034(3) 0.030(2) 0.009(2) -0.001(2) -0.004(2)
C11 0.057(4) 0.037(3) 0.031(3) 0.009(2) -0.003(3) -0.002(3)
C12 0.058(4) 0.032(3) 0.030(2) 0.000(2) 0.013(3) -0.008(3)
C13 0.046(3) 0.035(3) 0.038(3) -0.001(2) 0.016(3) -0.004(3)
C14 0.026(3) 0.038(3) 0.045(3) 0.004(2) 0.005(2) 0.000(2)
C15 0.032(3) 0.034(3) 0.028(2) 0.001(2) 0.001(2) -0.002(2)
C16 0.030(3) 0.039(3) 0.039(3) 0.003(2) -0.001(2) 0.003(2)
C17 0.044(3) 0.026(3) 0.029(2) -0.004(2) -0.003(2) 0.005(2)
C18 0.042(3) 0.024(3) 0.022(2) -0.0014(18) 0.002(2) 0.004(2)
C19 0.038(3) 0.020(2) 0.028(2) 0.0004(18) 0.006(2) 0.004(2)
C20 0.027(3) 0.021(2) 0.021(2) -0.0001(17) 0.0030(19) -0.001(2)
C21 0.038(3) 0.026(3) 0.027(2) 0.0008(19) 0.000(2) -0.002(2)
C22 0.036(3) 0.029(3) 0.032(2) 0.001(2) 0.007(2) -0.002(2)
C23 0.059(5) 0.066(5) 0.105(6) -0.053(4) -0.039(4) 0.023(4)
C24 0.063(5) 0.073(6) 0.117(7) -0.053(5) -0.036(5) 0.018(4)
C25 0.044(4) 0.038(4) 0.099(5) -0.012(4) -0.019(4) 0.010(3)
C26 0.123(8) 0.045(4) 0.105(7) 0.017(4) -0.030(6) -0.013(5)
C27 0.220(13) 0.089(7) 0.052(5) -0.014(4) 0.053(6) -0.010(8)
C28 0.151(14) 0.44(3) 0.101(10) 0.029(14) 0.072(10) 0.014(16)
C29 0.070(5) 0.055(4) 0.040(3) 0.002(3) -0.006(3) 0.003(4)
C30 0.073(5) 0.090(6) 0.049(4) 0.016(4) -0.009(4) 0.012(4)
C31 0.063(4) 0.039(3) 0.052(3) -0.002(3) -0.003(3) 0.009(3)
C32 0.078(6) 0.051(4) 0.069(5) -0.019(3) -0.005(4) 0.006(4)
C33 0.057(4) 0.058(4) 0.068(4) -0.009(3) 0.003(3) -0.016(4)
C34 0.086(6) 0.061(5) 0.078(5) 0.007(4) -0.007(4) -0.041(4)

loop_
_atom_type_symbol
_atom_type_description
_atom_type_scat_dispersion_real
_atom_type_scat_dispersion_imag
_atom_type_scat_source
C C 0.0033 0.0016 'International Tables Vol C Tables 4.2.6.8 and 6.1.1.4'
H H 0.0000 0.0000 'International Tables Vol C Tables 4.2.6.8 and 6.1.1.4'
P P 0.1023 0.0942 'International Tables Vol C Tables 4.2.6.8 and 6.1.1.4'
Br Br -0.2901 2.4595 'International Tables Vol C Tables 4.2.6.8 and 6.1.1.4'
Pt Pt -1.7033 8.3905 'International Tables Vol C Tables 4.2.6.8 and 6.1.1.4'

loop_
_geom_angle_atom_site_label_1
_geom_angle_atom_site_label_2
_geom_angle_atom_site_label_3
_geom_angle
C9 Pt1 P1 89.57(13)
C9 Pt1 P2 90.17(13)
P1 Pt1 P2 176.76(5)
C9 Pt1 Br1 178.39(13)
P1 Pt1 Br1 89.32(4)
P2 Pt1 Br1 90.87(4)
C25 P1 C27 106.1(5)
C25 P1 C23 102.4(3)
C27 P1 C23 103.2(5)
C25 P1 Pt1 115.2(2)
C27 P1 Pt1 113.5(3)
C23 P1 Pt1 115.0(2)
C33 P2 C31 106.0(3)
C33 P2 C29 103.0(3)
C31 P2 C29 101.8(3)
C33 P2 Pt1 115.0(2)
C31 P2 Pt1 115.6(2)
C29 P2 Pt1 113.8(2)
C2 C1 C16 120.4(6)
C3 C2 C1 120.5(7)
C4 C3 C2 119.6(6)
C3 C4 C17 122.1(6)
C6 C5 C18 122.1(5)
C5 C6 C7 118.9(5)
C8 C7 C6 119.5(5)
C7 C8 C19 123.9(5)
C20 C9 C21 119.0(4)
C20 C9 Pt1 126.9(3)
C21 C9 Pt1 113.9(3)
C11 C10 C21 122.5(5)
C10 C11 C12 120.6(5)
C13 C12 C11 119.2(5)
C12 C13 C22 120.8(5)
C15 C14 C22 121.6(5)
C14 C15 C20 120.2(4)
C14 C15 C16 118.7(5)
C20 C15 C16 121.0(4)
C17 C16 C1 118.6(5)
C17 C16 C15 120.6(5)
C1 C16 C15 120.6(5)
C16 C17 C4 118.8(5)
C16 C17 C18 119.0(4)
C4 C17 C18 122.2(5)
C5 C18 C19 119.7(5)
C5 C18 C17 119.8(5)
C19 C18 C17 120.6(4)
C8 C19 C18 115.8(4)
C8 C19 C20 122.8(4)
C18 C19 C20 121.3(4)
C9 C20 C15 119.1(4)
C9 C20 C19 124.6(4)
C15 C20 C19 116.3(4)
C22 C21 C10 115.8(5)
C22 C21 C9 121.1(4)
C10 C21 C9 123.1(5)
C14 C22 C13 120.6(5)
C14 C22 C21 118.4(4)
C13 C22 C21 120.9(5)
C24 C23 P1 117.3(5)
C26 C25 P1 112.9(5)
C28 C27 P1 127.2(11)
C30 C29 P2 115.0(5)
C32 C31 P2 115.3(5)
C34 C33 P2 113.5(5)

loop_
_geom_bond_atom_site_label_1
_geom_bond_atom_site_label_2
_geom_bond_distance
Pt1 C9 2.051(5)
Pt1 P1 2.3061(14)
Pt1 P2 2.3166(14)
Pt1 Br1 2.5307(6)
P1 C25 1.808(6)
P1 C27 1.826(8)
P1 C23 1.828(7)
P2 C33 1.798(7)
P2 C31 1.815(6)
P2 C29 1.865(6)
C1 C2 1.383(9)
C1 C16 1.414(8)
C2 C3 1.378(10)
C3 C4 1.349(9)
C4 C17 1.409(7)
C5 C6 1.360(8)
C5 C18 1.409(7)
C6 C7 1.395(8)
C7 C8 1.365(7)
C8 C19 1.403(7)
C9 C20 1.413(6)
C9 C21 1.430(7)
C10 C11 1.365(7)
C10 C21 1.425(7)
C11 C12 1.405(8)
C12 C13 1.367(8)
C13 C22 1.418(7)
C14 C15 1.389(7)
C14 C22 1.405(7)
C15 C20 1.437(7)
C15 C16 1.478(7)
C16 C17 1.390(7)
C17 C18 1.469(7)
C18 C19 1.416(6)
C19 C20 1.479(6)
C21 C22 1.419(7)
C23 C24 1.527(8)
C25 C26 1.506(10)
C27 C28 1.219(16)
C29 C30 1.486(9)
C31 C32 1.531(8)
C33 C34 1.527(9)
